data_2209345
loop_
_publ_author_name
'Deng, Qian-Jun'
'Zeng, Ming-Hua'
'Liang, Hong'
'Ng, Seik Weng'
'Huang, Ke-Long'

_publ_section_title
;<i>catena</i>-Poly[[[diaquamanganese(II)]bis(\m-1<i>H</i>-benzimidazole-5-carboxylato)-\k^2^<i>N</i>^3^:<i>O</i>;\k^2^<i>O</i>:<i>N</i>^3^]
 dihydrate]
;
_journal_coeditor_code WW2003
_journal_issue 6
_journal_name_full 'Acta Crystallographica Section E'
_journal_page_first m1293
_journal_page_last m1295
_journal_paper_doi 10.1107/S1600536806016291
_journal_volume 62
_journal_year 2006
_chemical_formula_iupac '[Mn (C8 H5 N2 O2)2 (H2 O)2], 2H2 O'
_chemical_formula_moiety 'C16 H14 Mn N4 O6, 2H2 O'
_chemical_formula_sum 'C16 H18 Mn N4 O8'
_chemical_formula_weight 449.28
_chemical_name_systematic
;
catena-Poly[[[diaquamanganese(II)]bis(\m-1H-benzimidazole-5-carboxylato-)-
\k^2^N^3^:O;\k^2^O:N^3^] dihydrate]
;
_space_group_IT_number 15
_symmetry_cell_setting monoclinic
_symmetry_space_group_name_Hall '-C 2yc'
_symmetry_space_group_name_H-M 'C 1 2/c 1'
_atom_sites_solution_hydrogens geom
_atom_sites_solution_primary direct
_atom_sites_solution_secondary difmap
_audit_creation_method SHELXL97
_cell_angle_alpha 90.00
_cell_angle_beta 119.543(2)
_cell_angle_gamma 90.00
_cell_formula_units_Z 4
_cell_length_a 16.246(2)
_cell_length_b 9.0760(10)
_cell_length_c 14.198(2)
_cell_measurement_reflns_used 1024
_cell_measurement_temperature 295(2)
_cell_measurement_theta_max 26.9
_cell_measurement_theta_min 3.1
_cell_volume 1821.3(4)
_computing_cell_refinement 'SAINT (Bruker, 2001)'
_computing_data_collection 'SMART (Bruker, 2001)'
_computing_data_reduction SAINT
_computing_molecular_graphics 'SHELXTL (Sheldrick, 2000)'
_computing_publication_material SHELXL97
_computing_structure_refinement 'SHELXL97 (Sheldrick, 1997)'
_computing_structure_solution 'atomic coordinates taken from the analog (Liu <i>et al.</i>,  2005)'
_diffrn_ambient_temperature 295(2)
_diffrn_measured_fraction_theta_full 0.98
_diffrn_measured_fraction_theta_max 0.98
_diffrn_measurement_device_type 'Bruker SMART 1K area-detector'
_diffrn_measurement_method '\f and \w'
_diffrn_radiation_monochromator graphite
_diffrn_radiation_source 'fine-focus sealed tube'
_diffrn_radiation_type MoK\a
_diffrn_radiation_wavelength 0.71073
_diffrn_reflns_av_R_equivalents 0.014
_diffrn_reflns_av_sigmaI/netI 0.018
_diffrn_reflns_limit_h_max 17
_diffrn_reflns_limit_h_min -20
_diffrn_reflns_limit_k_max 11
_diffrn_reflns_limit_k_min -6
_diffrn_reflns_limit_l_max 17
_diffrn_reflns_limit_l_min -18
_diffrn_reflns_number 4919
_diffrn_reflns_theta_full 27.0
_diffrn_reflns_theta_max 27.0
_diffrn_reflns_theta_min 2.7
_diffrn_standards_decay_% 0
_diffrn_standards_interval_count 0
_diffrn_standards_interval_time 0
_diffrn_standards_number 0
_exptl_absorpt_coefficient_mu 0.780
_exptl_absorpt_correction_T_max 0.926
_exptl_absorpt_correction_T_min 0.707
_exptl_absorpt_correction_type multi-scan
_exptl_absorpt_process_details '(SADABS; Sheldrick, 1996)'
_exptl_crystal_colour 'light yellow'
_exptl_crystal_density_diffrn 1.638
_exptl_crystal_density_method 'not measured'
_exptl_crystal_description Block
_exptl_crystal_F_000 924
_exptl_crystal_size_max 0.35
_exptl_crystal_size_mid 0.15
_exptl_crystal_size_min 0.10
_refine_diff_density_max 0.33
_refine_diff_density_min -0.20
_refine_ls_extinction_method none
_refine_ls_goodness_of_fit_ref 1.02
_refine_ls_hydrogen_treatment mixed
_refine_ls_matrix_type full
_refine_ls_number_parameters 153
_refine_ls_number_reflns 1966
_refine_ls_number_restraints 7
_refine_ls_restrained_S_all 1.02
_refine_ls_R_factor_all 0.035
_refine_ls_R_factor_gt 0.028
_refine_ls_shift/su_max 0.001
_refine_ls_shift/su_mean 0.000
_refine_ls_structure_factor_coef Fsqd
_refine_ls_weighting_details 'calc w=1/[\s^2^(Fo^2^)+(0.0518P)^2^+0.9912P] where P=(Fo^2^+2Fc^2^)/3'
_refine_ls_weighting_scheme calc
_refine_ls_wR_factor_gt 0.077
_refine_ls_wR_factor_ref 0.082
_reflns_number_gt 1667
_reflns_number_total 1966
_reflns_threshold_expression I>2\s(I)
_cod_data_source_file ww2003.cif
_cod_data_source_block I
_cod_depositor_comments
;
The following automatic conversions were performed:
'_symmetry_cell_setting' value 'Monoclinic' changed to 'monoclinic'
according to '/home/saulius/struct/CIF-dictionaries/cif_core.dic'
dictionary named 'cif_core.dic' version 2.4.1 from 2010-06-29.

Automatic conversion script
Id: cif_fix_enum 1527 2010-12-29 10:47:43Z saulius 

The following automatic conversions were performed:

'_symmetry_cell_setting' value 'Monoclinic' changed to 'monoclinic'
according to /home/saulius/struct/CIF-dictionaries/cif_core.dic
dictionary named 'cif_core.dic' version 2.4.1 from 2010-06-29.

Automatic conversion script
Id: cif_fix_values 1715 2011-07-08 13:25:40Z adriana 
;
_cod_original_cell_volume 1821.4(4)
_cod_original_sg_symbol_H-M 'C 2/c'
_cod_database_code 2209345

loop_
_symmetry_equiv_pos_as_xyz
'x, y, z'
'x, -y, z+1/2'
'x+1/2, y+1/2, z'
'x+1/2, -y+1/2, z+1/2'
'-x, -y, -z'
'-x, y, -z-1/2'
'-x+1/2, -y+1/2, -z'
'-x+1/2, y+1/2, -z-1/2'

loop_
_atom_site_type_symbol
_atom_site_label
_atom_site_fract_x
_atom_site_fract_y
_atom_site_fract_z
_atom_site_U_iso_or_equiv
_atom_site_adp_type
_atom_site_calc_flag
_atom_site_refinement_flags
_atom_site_occupancy
Mn Mn1 0.5000 0.5000 0.5000 0.02580(10) Uani d S 1
O O1 0.60060(10) 0.57370(10) 0.66740(10) 0.0302(3) Uani d . 1
O O2 0.66770(10) 0.77320(10) 0.64360(10) 0.0351(3) Uani d . 1
O O1w 0.42000(10) 0.3614(2) 0.55270(10) 0.0398(3) Uani d D 1
O O2w 0.35450(10) 0.3351(2) 0.69410(10) 0.0490(4) Uani d D 1
N N1 0.57670(10) 0.7108(2) 1.00980(10) 0.0299(3) Uani d . 1
N N2 0.63310(10) 0.9385(2) 1.05780(10) 0.0341(3) Uani d D 1
C C1 0.63780(10) 0.6999(2) 0.69650(10) 0.0267(3) Uani d . 1
C C2 0.64460(10) 0.7672(2) 0.79660(10) 0.0263(3) Uani d . 1
C C3 0.60840(10) 0.6918(2) 0.85290(10) 0.0270(3) Uani d . 1
C C4 0.60990(10) 0.7599(2) 0.94120(10) 0.0257(3) Uani d . 1
C C5 0.64590(10) 0.9028(2) 0.97100(10) 0.0292(3) Uani d . 1
C C6 0.68370(10) 0.9795(2) 0.9167(2) 0.0362(4) Uani d . 1
C C7 0.68320(10) 0.9096(2) 0.83000(10) 0.0334(4) Uani d . 1
C C8 0.59200(10) 0.8219(2) 1.07600(10) 0.0326(4) Uani d . 1
H H1w1 0.3910(10) 0.303(2) 0.5010(10) 0.056(7) Uiso d D 1
H H1w2 0.400(2) 0.357(3) 0.597(2) 0.069(8) Uiso d D 1
H H2w1 0.3660(10) 0.411(2) 0.734(2) 0.071(8) Uiso d D 1
H H2w2 0.3010(10) 0.300(3) 0.680(2) 0.078(9) Uiso d D 1
H H2n 0.6420(10) 1.0220(10) 1.0882(15) 0.034(5) Uiso d D 1
H H3 0.5837 0.5974 0.8321 0.032 Uiso calc R 1
H H6 0.7083 1.0739 0.9378 0.043 Uiso calc R 1
H H7 0.7089 0.9576 0.7926 0.040 Uiso calc R 1
H H8 0.5757 0.8198 1.1303 0.039 Uiso calc R 1

loop_
_atom_site_aniso_label
_atom_site_aniso_U_11
_atom_site_aniso_U_22
_atom_site_aniso_U_33
_atom_site_aniso_U_12
_atom_site_aniso_U_13
_atom_site_aniso_U_23
Mn1 0.0370(2) 0.0218(2) 0.0265(2) 0.00090(10) 0.0217(2) -0.00080(10)
O1 0.0454(7) 0.0231(6) 0.0268(6) -0.0012(5) 0.0215(5) -0.0001(4)
O2 0.0520(7) 0.0318(6) 0.0327(6) -0.0070(5) 0.0294(6) -0.0007(5)
O1w 0.0543(8) 0.0422(7) 0.0382(7) -0.0131(6) 0.0346(7) -0.0098(6)
O2w 0.0680(10) 0.0489(9) 0.0494(8) -0.0190(7) 0.0435(8) -0.0170(7)
N1 0.0413(8) 0.0276(7) 0.0290(7) -0.0040(6) 0.0236(6) -0.0018(5)
N2 0.0525(9) 0.0257(7) 0.0321(8) -0.0067(6) 0.0270(7) -0.0078(6)
C1 0.0321(8) 0.0265(8) 0.0241(8) 0.0025(6) 0.0159(7) 0.0027(6)
C2 0.0309(8) 0.0267(8) 0.0244(8) -0.0006(6) 0.0161(7) 0.0006(6)
C3 0.0349(8) 0.0219(7) 0.0280(8) -0.0030(6) 0.0184(7) -0.0017(6)
C4 0.0316(8) 0.0238(7) 0.0254(8) -0.0007(6) 0.0168(7) 0.0011(6)
C5 0.0390(9) 0.0256(8) 0.0260(8) -0.0032(6) 0.0183(7) -0.0033(6)
C6 0.0536(11) 0.0257(8) 0.0355(9) -0.0132(7) 0.0267(9) -0.0059(7)
C7 0.0460(9) 0.0299(8) 0.0326(9) -0.0087(7) 0.0257(8) 0.0001(7)
C8 0.0449(9) 0.0316(8) 0.0305(8) -0.0030(7) 0.0257(8) -0.0032(7)

loop_
_atom_type_symbol
_atom_type_description
_atom_type_scat_dispersion_real
_atom_type_scat_dispersion_imag
_atom_type_scat_source
C C 0.0033 0.0016 'International Tables Vol C Tables 4.2.6.8 and 6.1.1.4'
H H 0.0000 0.0000 'International Tables Vol C Tables 4.2.6.8 and 6.1.1.4'
N N 0.0061 0.0033 'International Tables Vol C Tables 4.2.6.8 and 6.1.1.4'
O O 0.0106 0.0060 'International Tables Vol C Tables 4.2.6.8 and 6.1.1.4'
Mn Mn 0.3368 0.7283 'International Tables Vol C Tables 4.2.6.8 and 6.1.1.4'

loop_
_geom_angle_atom_site_label_1
_geom_angle_atom_site_label_2
_geom_angle_atom_site_label_3
_geom_angle_site_symmetry_1
_geom_angle_site_symmetry_3
_geom_angle
_geom_angle_publ_flag
O1 Mn1 O1 . 5_666 180 yes
O1 Mn1 O1W . . 93.15(5) yes
O1 Mn1 O1W . 5_666 86.85(5) yes
O1 Mn1 N1 . 2_564 95.57(5) yes
O1 Mn1 N1 . 6_657 84.43(5) yes
O1 Mn1 O1W 5_666 . 86.85(5) no
O1 Mn1 O1W 5_666 5_666 93.15(5) no
O1 Mn1 N1 5_666 2_564 84.43(5) no
O1 Mn1 N1 5_666 6_657 95.57(5) no
O1W Mn1 O1W . 5_666 180 yes
O1W Mn1 N1 . 2_564 83.93(5) yes
O1W Mn1 N1 . 6_657 96.07(5) yes
O1W Mn1 N1 5_666 2_564 96.07(5) no
O1W Mn1 N1 5_666 6_657 83.93(5) no
N1 Mn1 N1 2_564 6_657 180 yes
C1 O1 Mn1 . . 127.10(10) no
C8 N1 C4 . . 104.60(10) no
C8 N1 Mn1 . 2_565 126.80(10) no
C4 N1 Mn1 . 2_565 128.30(10) no
C8 N2 C5 . . 107.10(10) no
O1 C1 O2 . . 122.9(2) no
O1 C1 C2 . . 118.60(10) no
O2 C1 C2 . . 118.50(10) no
C3 C2 C7 . . 120.10(10) no
C3 C2 C1 . . 119.50(10) no
C7 C2 C1 . . 120.30(10) no
C2 C3 C4 . . 118.60(10) no
C3 C4 N1 . . 130.30(10) no
C3 C4 C5 . . 120.30(10) no
N1 C4 C5 . . 109.40(10) no
N2 C5 C6 . . 132.7(2) no
N2 C5 C4 . . 105.20(10) no
C6 C5 C4 . . 122.1(2) no
C7 C6 C5 . . 117.0(2) no
C6 C7 C2 . . 121.8(2) no
N1 C8 N2 . . 113.7(2) no
Mn1 O1W H1W1 . . 104.0(10) no
Mn1 O1W H1W2 . . 142(2) no
H1W1 O1W H1W2 . . 111.0(10) no
H2W1 O2W H2W2 . . 109.0(10) no
C8 N2 H2n . . 125.0(10) no
C5 N2 H2n . . 127.0(10) no
C2 C3 H3 . . 120.7 no
C4 C3 H3 . . 120.7 no
C7 C6 H6 . . 121.5 no
C5 C6 H6 . . 121.5 no
C6 C7 H7 . . 119.1 no
C2 C7 H7 . . 119.1 no
N1 C8 H8 . . 123.1 no
N2 C8 H8 . . 123.1 no

loop_
_geom_bond_atom_site_label_1
_geom_bond_atom_site_label_2
_geom_bond_site_symmetry_2
_geom_bond_distance
_geom_bond_publ_flag
Mn1 O1 . 2.2220(10) yes
Mn1 O1 5_666 2.2220(10) no
Mn1 O1w . 2.1890(10) yes
Mn1 O1w 5_666 2.1890(10) no
Mn1 N1 2_564 2.2500(10) yes
Mn1 N1 6_657 2.2500(10) yes
O1 C1 . 1.265(2) no
O2 C1 . 1.266(2) no
N1 C8 . 1.316(2) no
N1 C4 . 1.398(2) no
N2 C8 . 1.344(2) no
N2 C5 . 1.385(2) no
C1 C2 . 1.499(2) no
C2 C3 . 1.385(2) no
C2 C7 . 1.413(2) no
C3 C4 . 1.387(2) no
C4 C5 . 1.400(2) no
C5 C6 . 1.387(2) no
C6 C7 . 1.381(2) no
O1W H1W1 . 0.840(10) no
O1W H1W2 . 0.840(10) no
O2W H2W1 . 0.850(10) no
O2W H2W2 . 0.850(10) no
N2 H2n . 0.850(10) no
C3 H3 . 0.93 no
C6 H6 . 0.93 no
C7 H7 . 0.93 no
C8 H8 . 0.93 no

loop_
_geom_hbond_atom_site_label_D
_geom_hbond_atom_site_label_H
_geom_hbond_atom_site_label_A
_geom_hbond_site_symmetry_A
_geom_hbond_distance_DH
_geom_hbond_distance_HA
_geom_hbond_distance_DA
_geom_hbond_angle_DHA
_geom_hbond_publ_flag
O1W H1W1 O2 5_666 0.840(10) 1.920(10) 2.716(2) 159(2) yes
O1W H1W2 O2W . 0.840(10) 1.870(10) 2.707(2) 176(2) yes
O2W H2W1 O1 6_657 0.850(10) 1.920(10) 2.770(2) 176(3) yes
O2w H2w2 O2 3_445 0.850(10) 1.980(10) 2.810(2) 165(3) yes
N2 H2n O2 2_575 0.850(10) 1.980(10) 2.823(2) 171(2) yes

loop_
_geom_torsion_atom_site_label_1
_geom_torsion_atom_site_label_2
_geom_torsion_atom_site_label_3
_geom_torsion_atom_site_label_4
_geom_torsion_site_symmetry_1
_geom_torsion
_geom_torsion_publ_flag
O1W Mn1 O1 C1 . -143.90(10) no
O1W Mn1 O1 C1 5_666 36.10(10) no
N1 Mn1 O1 C1 6_657 -48.10(10) no
N1 Mn1 O1 C1 2_564 131.90(10) no
Mn1 O1 C1 O2 . -40.6(2) no
Mn1 O1 C1 C2 . 137.90(10) no
O1 C1 C2 C3 . -1.5(2) no
O2 C1 C2 C3 . 177.10(10) no
O1 C1 C2 C7 . -178.2(2) no
O2 C1 C2 C7 . 0.4(2) no
C7 C2 C3 C4 . 0.9(2) no
C1 C2 C3 C4 . -175.8(2) no
C2 C3 C4 N1 . 178.5(2) no
C2 C3 C4 C5 . 1.0(2) no
C8 N1 C4 C3 . -177.0(2) no
Mn1 N1 C4 C3 2_565 -3.0(3) no
C8 N1 C4 C5 . 0.7(2) no
Mn1 N1 C4 C5 2_565 174.70(10) no
C8 N2 C5 C6 . 179.4(2) no
C8 N2 C5 C4 . 0.0(2) no
C3 C4 C5 N2 . 177.6(2) no
N1 C4 C5 N2 . -0.4(2) no
C3 C4 C5 C6 . -1.9(3) no
N1 C4 C5 C6 . -180.0(2) no
N2 C5 C6 C7 . -178.4(2) no
C4 C5 C6 C7 . 0.9(3) no
C5 C6 C7 C2 . 1.0(3) no
C3 C2 C7 C6 . -1.9(3) no
C1 C2 C7 C6 . 174.8(2) no
C4 N1 C8 N2 . -0.8(2) no
Mn1 N1 C8 N2 2_565 -174.90(10) no
C5 N2 C8 N1 . 0.5(2) no
